data_7048988
loop_
_publ_author_name
'Bachmann, Michael'
'Fessler, Reto'
'Blacque, Olivier'
'Venkatesan, Koushik'

_publ_section_title
;
 Towards blue emitting monocyclometalated gold(iii) complexes - synthesis,
 characterization and photophysical investigations.
;
_journal_issue 21
_journal_name_full 'Dalton transactions (Cambridge, England : 2003)'
_journal_page_first 7320
_journal_page_last 7330
_journal_paper_doi 10.1039/c8dt05034a
_journal_volume 48
_journal_year 2019
_chemical_formula_moiety 'C26 H11 Au F9 N'
_chemical_formula_sum 'C26 H11 Au F9 N'
_chemical_formula_weight 705.32
_space_group_crystal_system triclinic
_space_group_IT_number 2
_space_group_name_Hall '-P 1'
_space_group_name_H-M_alt 'P -1'
_symmetry_space_group_name_Hall '-P 1'
_symmetry_space_group_name_H-M 'P -1'
_atom_sites_solution_hydrogens geom
_atom_sites_solution_primary dual
_audit_creation_date 2018-09-20
_audit_creation_method
;
Olex2 1.2
(compiled 2018.05.29 svn.r3508 for OlexSys, GUI svn.r5506)
;
_audit_update_record
;
2018-09-24 deposited with the CCDC.
2019-02-12 downloaded from the CCDC.
;
_cell_angle_alpha 92.6860(10)
_cell_angle_beta 90.1522(10)
_cell_angle_gamma 94.7363(10)
_cell_formula_units_Z 2
_cell_length_a 7.12708(9)
_cell_length_b 7.59256(9)
_cell_length_c 20.4351(3)
_cell_measurement_reflns_used 19795
_cell_measurement_temperature 183(1)
_cell_measurement_theta_max 32.5600
_cell_measurement_theta_min 2.6920
_cell_volume 1100.79(3)
_computing_cell_refinement 'CrysAlisPro 1.171.39.13a (Rigaku OD, 2015)'
_computing_data_collection 'CrysAlisPro 1.171.39.13a (Rigaku OD, 2015)'
_computing_data_reduction 'CrysAlisPro 1.171.39.13a (Rigaku OD, 2015)'
_computing_molecular_graphics 'Olex2 (Dolomanov et al., 2009)'
_computing_publication_material 'Olex2 (Dolomanov et al., 2009)'
_computing_structure_refinement 'ShelXL (Sheldrick, 2015b)'
_computing_structure_solution 'ShelXT (Sheldrick, 2015a)'
_diffrn_ambient_environment N~2~
_diffrn_ambient_temperature 183(1)
_diffrn_detector 'CCD plate'
_diffrn_detector_area_resol_mean 10.3801
_diffrn_detector_type Atlas
_diffrn_measured_fraction_theta_full 0.999
_diffrn_measured_fraction_theta_max 1.000
_diffrn_measurement_details
;
List of Runs (angles in degrees, time in seconds):

  # Type    Start    End  Width  t~exp~   \w     \q     \k     \f   Frames
#--------------------------------------------------------------------------
  1  \w    -54.00  48.40   0.80   20.00    --   19.62 -57.00-120.00  128
  2  \w    -10.00  94.00   0.80   20.00    --   19.62  57.00 120.00  130
  3  \w    -20.00  61.60   0.80   20.00    --   19.62 -99.00-150.00  102
  4  \w     -7.00  95.40   0.80   20.00    --   19.62  37.00  30.00  128
  5  \w    -35.00  15.40   0.80   20.00    --  -20.24 -85.00 128.00   63
  6  \w    -83.00 -28.60   0.80   20.00    --  -20.24 133.00 -79.55   68
  7  \w    -57.00  45.40   0.80   20.00    --   19.62 -37.00  30.00  128
  8  \w    -10.00  94.00   0.80   20.00    --   19.62  57.00 -30.00  130
  9  \w     -7.00  95.40   0.80   20.00    --   19.62  37.00-120.00  128
 10  \w   -109.00 -71.40   0.80   20.00    --  -20.24 178.00   0.00   47
;
_diffrn_measurement_device 'four-circle diffractometer'
_diffrn_measurement_device_type 'SuperNova, Dual, Cu at home/near, Atlas'
_diffrn_measurement_method '\w scans'
_diffrn_orient_matrix_type 'CrysAlisPro convention (1999,Acta A55,543-557)'
_diffrn_orient_matrix_UB_11 -0.0418558000
_diffrn_orient_matrix_UB_12 0.0147997000
_diffrn_orient_matrix_UB_13 -0.0305745000
_diffrn_orient_matrix_UB_21 0.0675792000
_diffrn_orient_matrix_UB_22 0.0723954000
_diffrn_orient_matrix_UB_23 -0.0043510000
_diffrn_orient_matrix_UB_31 0.0604495000
_diffrn_orient_matrix_UB_32 -0.0578516000
_diffrn_orient_matrix_UB_33 -0.0159295000
_diffrn_radiation_monochromator mirror
_diffrn_radiation_probe x-ray
_diffrn_radiation_type MoK\a
_diffrn_radiation_wavelength 0.71073
_diffrn_reflns_av_R_equivalents 0.0240
_diffrn_reflns_av_unetI/netI 0.0211
_diffrn_reflns_Laue_measured_fraction_full 0.999
_diffrn_reflns_Laue_measured_fraction_max 1.000
_diffrn_reflns_limit_h_max 10
_diffrn_reflns_limit_h_min -10
_diffrn_reflns_limit_k_max 10
_diffrn_reflns_limit_k_min -10
_diffrn_reflns_limit_l_max 29
_diffrn_reflns_limit_l_min -29
_diffrn_reflns_number 27018
_diffrn_reflns_point_group_measured_fraction_full 0.999
_diffrn_reflns_point_group_measured_fraction_max 1.000
_diffrn_reflns_theta_full 25.242
_diffrn_reflns_theta_max 30.507
_diffrn_reflns_theta_min 2.695
_diffrn_source 'micro-focus sealed X-ray tube'
_diffrn_source_type 'SuperNova (Mo) X-ray Source'
_exptl_absorpt_coefficient_mu 6.775
_exptl_absorpt_correction_T_max 0.786
_exptl_absorpt_correction_T_min 0.292
_exptl_absorpt_correction_type analytical
_exptl_absorpt_process_details
;
CrysAlisPro 1.171.39.13a (Rigaku Oxford Diffraction, 2015)
Analytical numeric absorption correction using a multifaceted crystal
            model based on expressions derived by R.C. Clark & J.S. Reid.
(Clark, R. C. & Reid, J. S. (1995). Acta Cryst. A51, 887-897)
Empirical absorption correction using spherical harmonics,
 implemented in SCALE3 ABSPACK scaling algorithm.
;
_exptl_crystal_colour colourless
_exptl_crystal_density_diffrn 2.128
_exptl_crystal_description plate
_exptl_crystal_F_000 668
_exptl_crystal_size_max 0.21
_exptl_crystal_size_mid 0.09
_exptl_crystal_size_min 0.04
_refine_diff_density_max 1.156
_refine_diff_density_min -1.060
_refine_diff_density_rms 0.097
_refine_ls_extinction_method none
_refine_ls_goodness_of_fit_ref 1.050
_refine_ls_hydrogen_treatment constr
_refine_ls_matrix_type full
_refine_ls_number_parameters 371
_refine_ls_number_reflns 6721
_refine_ls_number_restraints 158
_refine_ls_restrained_S_all 1.173
_refine_ls_R_factor_all 0.0216
_refine_ls_R_factor_gt 0.0192
_refine_ls_shift/su_max 0.004
_refine_ls_shift/su_mean 0.000
_refine_ls_structure_factor_coef Fsqd
_refine_ls_weighting_details 'w=1/[\s^2^(Fo^2^)+(0.0224P)^2^+0.9035P] where P=(Fo^2^+2Fc^2^)/3'
_refine_ls_weighting_scheme calc
_refine_ls_wR_factor_gt 0.0451
_refine_ls_wR_factor_ref 0.0462
_reflns_Friedel_coverage 0.000
_reflns_number_gt 6311
_reflns_number_total 6721
_reflns_threshold_expression 'I > 2\s(I)'
_cod_data_source_file c8dt05034a2.cif
_cod_data_source_block 3
_cod_depositor_comments 'Adding full bibliography for 7048983--7048998.cif.'
_cod_original_cell_volume 1100.79(2)
_cod_database_code 7048988
_shelx_shelxl_version_number 2018/3
_shelx_space_group_comment
;
The symmetry employed for this shelxl refinement is uniquely defined
by the following loop, which should always be used as a source of
symmetry information in preference to the above space-group names.
They are only intended as comments.
;
_shelx_estimated_absorpt_t_max 0.773
_shelx_estimated_absorpt_t_min 0.330
_olex2_refinement_description
;
1. Fixed Uiso
 At 1.2 times of:
  All C(H) groups
2. Restrained distances
 C12A-F1A \\sim C12A-F2A \\sim C12A-F3A \\sim C12B-F1B \\sim C12B-F2B \\sim
C12B-F3B
 with sigma of 0.005
 C10-C12A \\sim C10-C12B
 with sigma of 0.01
3. Restrained planarity
 C6, C7, C8, C9, C10, C11, C12B
 with sigma of 0.01
4. Uiso/Uaniso restraints and constraints
C10 \\sim C12A \\sim C12B \\sim F1A \\sim F1B \\sim F2A \\sim F2B \\sim F3A
\\sim F3B: within 2A with sigma of 0.002 and sigma for terminal atoms of 0.004
Uanis(C12A) \\sim Ueq, Uanis(C12B) \\sim Ueq: with sigma of 0.002 and sigma for
terminal atoms of 0.004
5. Others
 Sof(C12B)=Sof(F1B)=Sof(F2B)=Sof(F3B)=1-FVAR(1)
 Sof(C12A)=Sof(F1A)=Sof(F2A)=Sof(F3A)=FVAR(1)
6.a Aromatic/amide H refined with riding coordinates:
 C1(H1), C2(H2), C3(H3), C4(H4), C8(H8), C9(H9), C11(H11), C22(H22), C23(H23),
 C25(H25), C26(H26)
;
_olex2_submission_special_instructions 'No special instructions were received'
_oxdiff_exptl_absorpt_empirical_details
;
Empirical correction (ABSPACK) includes:
- Absorption correction using spherical harmonics
- Frame scaling
;
_oxdiff_exptl_absorpt_empirical_full_max 1.401
_oxdiff_exptl_absorpt_empirical_full_min 0.685

loop_
_space_group_symop_operation_xyz
'x, y, z'
'-x, -y, -z'

loop_
_atom_site_label
_atom_site_type_symbol
_atom_site_fract_x
_atom_site_fract_y
_atom_site_fract_z
_atom_site_U_iso_or_equiv
_atom_site_adp_type
_atom_site_occupancy
_atom_site_site_symmetry_order
_atom_site_calc_flag
_atom_site_refinement_flags_posn
_atom_site_refinement_flags_adp
_atom_site_refinement_flags_occupancy
_atom_site_disorder_assembly
_atom_site_disorder_group
Au1 Au 0.02767(2) 0.80532(2) 0.27868(2) 0.02020(3) Uani 1 1 d . . . . .
C1 C -0.3075(3) 0.6224(3) 0.34835(12) 0.0265(5) Uani 1 1 d . . . . .
H1 H -0.240868 0.657502 0.387770 0.032 Uiso 1 1 calc R . . . .
C2 C -0.4754(4) 0.5195(4) 0.35138(13) 0.0302(5) Uani 1 1 d . . . . .
H2 H -0.523196 0.482314 0.392290 0.036 Uiso 1 1 calc R . . . .
C3 C -0.5734(3) 0.4712(4) 0.29387(14) 0.0304(5) Uani 1 1 d . . . . .
H3 H -0.688258 0.398359 0.294764 0.036 Uiso 1 1 calc R . . . .
C4 C -0.5029(3) 0.5299(3) 0.23533(13) 0.0269(5) Uani 1 1 d . . . . .
H4 H -0.571411 0.500800 0.195822 0.032 Uiso 1 1 calc R . . . .
C5 C -0.3321(3) 0.6312(3) 0.23399(11) 0.0228(4) Uani 1 1 d . . . . .
C6 C -0.2386(3) 0.6966(3) 0.17508(11) 0.0252(4) Uani 1 1 d . . . . .
C7 C -0.0536(3) 0.7730(2) 0.18266(11) 0.0245(4) Uani 1 1 d . . . . .
C8 C 0.0425(4) 0.8344(3) 0.12828(12) 0.0331(5) Uani 1 1 d . . . . .
H8 H 0.166031 0.890923 0.133175 0.040 Uiso 1 1 calc R . . . .
C9 C -0.0414(5) 0.8136(4) 0.06660(14) 0.0422(7) Uani 1 1 d . . . . .
H9 H 0.027234 0.850402 0.029150 0.051 Uiso 1 1 calc R . . . .
C10 C -0.2242(5) 0.7395(4) 0.05972(15) 0.0459(6) Uani 1 1 d D U . . .
C11 C -0.3233(4) 0.6779(3) 0.11309(13) 0.0352(6) Uani 1 1 d . . . . .
H11 H -0.447609 0.623328 0.107765 0.042 Uiso 1 1 calc R . . . .
C12A C -0.2954(7) 0.7082(6) -0.0100(2) 0.0537(7) Uani 0.599(6) 1 d D U P A 1
C12B C -0.3283(10) 0.7393(7) -0.0036(3) 0.0534(8) Uani 0.401(6) 1 d D U P A 2
C13 C 0.1093(3) 0.8319(3) 0.37748(11) 0.0223(4) Uani 1 1 d . . . . .
C14 C 0.1343(3) 0.6856(3) 0.41362(12) 0.0248(4) Uani 1 1 d . . . . .
C15 C 0.2059(4) 0.6960(4) 0.47632(13) 0.0316(5) Uani 1 1 d . . . . .
C16 C 0.2548(4) 0.8585(4) 0.50599(13) 0.0351(6) Uani 1 1 d . . . . .
C17 C 0.2314(4) 1.0089(4) 0.47249(13) 0.0319(5) Uani 1 1 d . . . . .
C18 C 0.1599(4) 0.9920(3) 0.40972(12) 0.0266(5) Uani 1 1 d . . . . .
C19 C 0.2721(4) 0.9248(3) 0.25642(12) 0.0262(5) Uani 1 1 d . . . . .
C20 C 0.4152(4) 0.9990(3) 0.24156(12) 0.0265(5) Uani 1 1 d . . . . .
C21 C 0.5918(3) 1.0928(3) 0.22302(12) 0.0239(4) Uani 1 1 d . . . . .
C22 C 0.7277(4) 1.1473(3) 0.27082(12) 0.0275(5) Uani 1 1 d . . . . .
H22 H 0.704946 1.119956 0.315142 0.033 Uiso 1 1 calc R . . . .
C23 C 0.8942(4) 1.2403(3) 0.25460(13) 0.0304(5) Uani 1 1 d . . . . .
H23 H 0.985636 1.278477 0.287256 0.036 Uiso 1 1 calc R . . . .
C24 C 0.9246(4) 1.2764(4) 0.19001(15) 0.0326(5) Uani 1 1 d . . . . .
C25 C 0.7954(4) 1.2256(4) 0.14107(14) 0.0337(5) Uani 1 1 d . . . . .
H25 H 0.820134 1.253097 0.096887 0.040 Uiso 1 1 calc R . . . .
C26 C 0.6283(4) 1.1332(3) 0.15813(12) 0.0293(5) Uani 1 1 d . . . . .
H26 H 0.537250 1.096722 0.125158 0.035 Uiso 1 1 calc R . . . .
F1A F -0.2265(7) 0.8349(6) -0.04892(18) 0.0568(9) Uani 0.599(6) 1 d D U P A 1
F1B F -0.3091(11) 0.8993(8) -0.0302(3) 0.0612(11) Uani 0.401(6) 1 d D U P A 2
F2A F -0.2450(8) 0.5562(7) -0.0388(2) 0.0680(10) Uani 0.599(6) 1 d D U P A 1
F2B F -0.3007(11) 0.6123(10) -0.0481(3) 0.0648(10) Uani 0.401(6) 1 d D U P A 2
F3A F -0.4848(7) 0.6869(7) -0.0097(2) 0.0610(9) Uani 0.599(6) 1 d D U P A 1
F3B F -0.5148(10) 0.7516(11) 0.0005(4) 0.0612(11) Uani 0.401(6) 1 d D U P A 2
F4 F 0.0893(2) 0.52068(19) 0.38672(8) 0.0318(3) Uani 1 1 d . . . . .
F5 F 0.2305(3) 0.5488(3) 0.50852(9) 0.0487(5) Uani 1 1 d . . . . .
F6 F 0.3272(3) 0.8736(3) 0.56681(9) 0.0559(5) Uani 1 1 d . . . . .
F7 F 0.2796(3) 1.1691(2) 0.50144(9) 0.0504(5) Uani 1 1 d . . . . .
F8 F 0.1399(3) 1.1445(2) 0.37964(9) 0.0412(4) Uani 1 1 d . . . . .
F9 F 1.0885(3) 1.3669(3) 0.17405(11) 0.0530(5) Uani 1 1 d . . . . .
N1 N -0.2356(3) 0.6745(2) 0.29085(10) 0.0221(4) Uani 1 1 d . . . . .

loop_
_atom_site_aniso_label
_atom_site_aniso_U_11
_atom_site_aniso_U_22
_atom_site_aniso_U_33
_atom_site_aniso_U_23
_atom_site_aniso_U_13
_atom_site_aniso_U_12
Au1 0.02226(5) 0.02160(4) 0.01641(4) 0.00115(3) -0.00210(3) -0.00020(3)
C1 0.0249(11) 0.0328(12) 0.0217(11) -0.0002(9) 0.0015(9) 0.0029(9)
C2 0.0251(11) 0.0372(13) 0.0280(12) 0.0024(10) 0.0057(9) 0.0012(10)
C3 0.0213(11) 0.0339(12) 0.0352(14) 0.0002(10) 0.0009(10) -0.0010(9)
C4 0.0237(11) 0.0287(11) 0.0281(12) 0.0002(9) -0.0062(9) 0.0009(9)
C5 0.0255(11) 0.0207(10) 0.0224(11) 0.0013(8) -0.0033(8) 0.0023(8)
C6 0.0331(12) 0.0221(10) 0.0198(10) 0.0019(8) -0.0049(9) -0.0009(9)
C7 0.0320(12) 0.0225(10) 0.0184(10) -0.0001(8) -0.0023(9) -0.0010(9)
C8 0.0409(14) 0.0362(13) 0.0206(11) 0.0045(10) -0.0016(10) -0.0080(11)
C9 0.0612(19) 0.0420(15) 0.0201(12) 0.0044(11) -0.0024(12) -0.0166(14)
C10 0.0648(14) 0.0441(12) 0.0257(10) 0.0081(10) -0.0161(10) -0.0176(11)
C11 0.0490(16) 0.0294(12) 0.0249(12) 0.0044(10) -0.0130(11) -0.0118(11)
C12A 0.0678(13) 0.0548(12) 0.0357(11) 0.0081(10) -0.0152(10) -0.0136(11)
C12B 0.0677(13) 0.0547(13) 0.0354(11) 0.0082(10) -0.0154(11) -0.0127(11)
C13 0.0210(10) 0.0267(10) 0.0191(10) 0.0008(8) -0.0017(8) 0.0011(8)
C14 0.0242(11) 0.0274(11) 0.0227(11) 0.0019(9) 0.0009(9) 0.0012(8)
C15 0.0307(12) 0.0424(14) 0.0230(12) 0.0109(10) 0.0001(10) 0.0058(10)
C16 0.0329(13) 0.0555(17) 0.0165(11) -0.0014(11) -0.0047(9) 0.0040(12)
C17 0.0340(13) 0.0378(13) 0.0228(12) -0.0087(10) -0.0037(10) 0.0010(10)
C18 0.0320(12) 0.0256(11) 0.0224(11) 0.0001(9) -0.0033(9) 0.0040(9)
C19 0.0313(12) 0.0269(11) 0.0209(11) 0.0021(8) -0.0026(9) 0.0042(9)
C20 0.0303(12) 0.0238(10) 0.0257(11) 0.0001(9) -0.0061(9) 0.0046(9)
C21 0.0245(11) 0.0241(10) 0.0232(11) 0.0021(8) -0.0015(8) 0.0021(8)
C22 0.0313(12) 0.0304(12) 0.0211(11) 0.0016(9) -0.0039(9) 0.0046(9)
C23 0.0263(12) 0.0309(12) 0.0332(13) -0.0012(10) -0.0103(10) 0.0003(9)
C24 0.0246(12) 0.0324(12) 0.0403(15) 0.0043(11) 0.0020(10) -0.0028(9)
C25 0.0352(13) 0.0391(14) 0.0269(12) 0.0085(10) 0.0034(10) -0.0007(11)
C26 0.0300(12) 0.0339(12) 0.0233(11) 0.0018(9) -0.0049(9) -0.0020(10)
F1A 0.0740(19) 0.0640(18) 0.0288(14) 0.0170(13) -0.0148(13) -0.0247(15)
F1B 0.078(2) 0.062(2) 0.0409(18) 0.0203(17) -0.0261(17) -0.0200(18)
F2A 0.093(2) 0.073(2) 0.0354(15) -0.0014(15) -0.0239(16) -0.0058(18)
F2B 0.084(2) 0.073(2) 0.0350(16) 0.0012(17) -0.0254(16) -0.0063(18)
F3A 0.0777(18) 0.0636(19) 0.0389(15) 0.0051(15) -0.0285(14) -0.0117(16)
F3B 0.078(2) 0.065(2) 0.0394(19) 0.0082(19) -0.0254(17) -0.0056(19)
F4 0.0368(8) 0.0242(7) 0.0340(8) 0.0034(6) 0.0008(6) -0.0002(6)
F5 0.0614(12) 0.0519(11) 0.0356(10) 0.0229(8) -0.0056(8) 0.0098(9)
F6 0.0631(13) 0.0851(15) 0.0195(8) -0.0013(9) -0.0138(8) 0.0075(11)
F7 0.0644(12) 0.0454(10) 0.0383(10) -0.0194(8) -0.0116(9) -0.0019(9)
F8 0.0621(11) 0.0240(7) 0.0372(9) 0.0005(6) -0.0113(8) 0.0038(7)
F9 0.0319(9) 0.0595(12) 0.0654(13) 0.0111(10) 0.0046(9) -0.0147(8)
N1 0.0238(9) 0.0225(9) 0.0197(9) 0.0005(7) -0.0017(7) -0.0003(7)

loop_
_atom_type_symbol
_atom_type_description
_atom_type_scat_dispersion_real
_atom_type_scat_dispersion_imag
_atom_type_scat_source
C C 0.0033 0.0016 'International Tables Vol C Tables 4.2.6.8 and 6.1.1.4'
H H 0.0000 0.0000 'International Tables Vol C Tables 4.2.6.8 and 6.1.1.4'
Au Au -2.0133 8.8022 'International Tables Vol C Tables 4.2.6.8 and 6.1.1.4'
F F 0.0171 0.0103 'International Tables Vol C Tables 4.2.6.8 and 6.1.1.4'
N N 0.0061 0.0033 'International Tables Vol C Tables 4.2.6.8 and 6.1.1.4'

loop_
_exptl_crystal_face_index_h
_exptl_crystal_face_index_k
_exptl_crystal_face_index_l
_exptl_crystal_face_perp_dist
-1 0 0 0.0487
0 -2 1 0.0963
-2 2 1 0.0919
3 0 -4 0.0309
2 -2 -1 0.0709
0 1 0 0.1022
0 0 -1 0.0228
0 0 1 0.0148

loop_
_geom_angle_atom_site_label_1
_geom_angle_atom_site_label_2
_geom_angle_atom_site_label_3
_geom_angle
C7 Au1 C13 178.62(8)
C7 Au1 N1 81.03(9)
C19 Au1 C7 92.48(10)
C19 Au1 C13 88.39(9)
C19 Au1 N1 173.49(9)
N1 Au1 C13 98.08(8)
C2 C1 H1 119.2
N1 C1 H1 119.2
N1 C1 C2 121.6(2)
C1 C2 H2 120.5
C1 C2 C3 118.9(2)
C3 C2 H2 120.5
C2 C3 H3 120.3
C4 C3 C2 119.4(2)
C4 C3 H3 120.3
C3 C4 H4 119.9
C3 C4 C5 120.1(2)
C5 C4 H4 119.9
C4 C5 C6 125.6(2)
N1 C5 C4 119.7(2)
N1 C5 C6 114.7(2)
C7 C6 C5 116.9(2)
C11 C6 C5 122.7(2)
C11 C6 C7 120.4(2)
C6 C7 Au1 112.46(17)
C8 C7 Au1 127.87(19)
C8 C7 C6 119.2(2)
C7 C8 H8 119.9
C7 C8 C9 120.2(3)
C9 C8 H8 119.9
C8 C9 H9 120.0
C10 C9 C8 120.1(3)
C10 C9 H9 120.0
C9 C10 C11 120.8(3)
C9 C10 C12A 115.6(3)
C9 C10 C12B 121.5(4)
C11 C10 C12A 123.0(3)
C11 C10 C12B 117.3(4)
C6 C11 H11 120.4
C10 C11 C6 119.2(3)
C10 C11 H11 120.4
F1A C12A C10 112.1(4)
F1A C12A F2A 104.9(4)
F1A C12A F3A 113.5(4)
F2A C12A C10 113.3(4)
F3A C12A C10 109.1(4)
F3A C12A F2A 103.8(4)
F1B C12B C10 111.8(5)
F2B C12B C10 117.6(5)
F2B C12B F1B 110.7(6)
F2B C12B F3B 107.4(6)
F3B C12B C10 116.2(6)
F3B C12B F1B 89.6(6)
C14 C13 Au1 121.48(17)
C18 C13 Au1 123.64(17)
C18 C13 C14 114.6(2)
C15 C14 C13 123.7(2)
F4 C14 C13 119.7(2)
F4 C14 C15 116.5(2)
C16 C15 C14 119.3(2)
F5 C15 C14 121.0(3)
F5 C15 C16 119.7(2)
C15 C16 C17 119.5(2)
F6 C16 C15 121.0(3)
F6 C16 C17 119.6(3)
C18 C17 C16 119.2(2)
F7 C17 C16 119.7(2)
F7 C17 C18 121.1(3)
C17 C18 C13 123.7(2)
F8 C18 C13 120.0(2)
F8 C18 C17 116.3(2)
C20 C19 Au1 177.8(2)
C19 C20 C21 179.3(3)
C22 C21 C20 120.0(2)
C26 C21 C20 121.4(2)
C26 C21 C22 118.7(2)
C21 C22 H22 119.5
C23 C22 C21 121.0(2)
C23 C22 H22 119.5
C22 C23 H23 120.8
C24 C23 C22 118.4(2)
C24 C23 H23 120.8
C23 C24 C25 122.9(2)
F9 C24 C23 118.3(3)
F9 C24 C25 118.7(3)
C24 C25 H25 121.0
C24 C25 C26 118.1(2)
C26 C25 H25 121.0
C21 C26 H26 119.5
C25 C26 C21 121.0(2)
C25 C26 H26 119.5
C1 N1 Au1 125.25(16)
C1 N1 C5 120.2(2)
C5 N1 Au1 114.41(15)

loop_
_geom_bond_atom_site_label_1
_geom_bond_atom_site_label_2
_geom_bond_distance
Au1 C7 2.042(2)
Au1 C13 2.096(2)
Au1 C19 1.961(3)
Au1 N1 2.0706(19)
C1 H1 0.9500
C1 C2 1.377(3)
C1 N1 1.347(3)
C2 H2 0.9500
C2 C3 1.385(4)
C3 H3 0.9500
C3 C4 1.378(4)
C4 H4 0.9500
C4 C5 1.386(3)
C5 C6 1.465(3)
C5 N1 1.361(3)
C6 C7 1.401(3)
C6 C11 1.398(3)
C7 C8 1.386(3)
C8 H8 0.9500
C8 C9 1.390(4)
C9 H9 0.9500
C9 C10 1.380(4)
C10 C11 1.380(4)
C10 C12A 1.512(6)
C10 C12B 1.490(7)
C11 H11 0.9500
C12A F1A 1.339(4)
C12A F2A 1.346(4)
C12A F3A 1.346(4)
C12B F1B 1.351(4)
C12B F2B 1.321(4)
C12B F3B 1.343(4)
C13 C14 1.386(3)
C13 C18 1.376(3)
C14 C15 1.374(4)
C14 F4 1.357(3)
C15 C16 1.367(4)
C15 F5 1.347(3)
C16 C17 1.381(4)
C16 F6 1.341(3)
C17 C18 1.375(3)
C17 F7 1.345(3)
C18 F8 1.353(3)
C19 C20 1.172(4)
C20 C21 1.454(3)
C21 C22 1.398(3)
C21 C26 1.395(3)
C22 H22 0.9500
C22 C23 1.379(4)
C23 H23 0.9500
C23 C24 1.375(4)
C24 C25 1.377(4)
C24 F9 1.354(3)
C25 H25 0.9500
C25 C26 1.385(4)
C26 H26 0.9500
